data_4341553
loop_
_publ_author_name
'Mizoguchi, Hiroshi'
'Bhuvanesh, Nattamai S. P.'
'Kim, Young-Il'
'Ohara, Satoshi'
'Woodward, Patrick M.'

_publ_section_title
;
 Hydrothermal Crystal Growth and Structure Determination of Double
 Hydroxides LiSb(OH)6, BaSn(OH)6, and SrSn(OH)6.
;
_journal_issue 19
_journal_name_full 'Inorganic chemistry'
_journal_page_first 10570
_journal_page_last 10577
_journal_paper_doi 10.1021/ic5016252
_journal_volume 53
_journal_year 2014
_chemical_compound_source 'synthesis as described'
_chemical_formula_moiety 'H6 O6 Sn, Ba'
_chemical_formula_sum 'Ba H6 O6 Sn'
_chemical_formula_weight 358.08
_chemical_name_common BaSn(OH)6
_space_group_IT_number 14
_symmetry_cell_setting monoclinic
_symmetry_Int_Tables_number 14
_symmetry_space_group_name_Hall '-P 2yn'
_symmetry_space_group_name_H-M 'P 1 21/n 1'
_atom_sites_solution_hydrogens geom
_atom_sites_solution_primary heavy
_atom_sites_solution_secondary difmap
_audit_conform_dict_location ftp://ftp.iucr.org/pub/cif_core.dic
_audit_conform_dict_name cif_core.dic
_audit_conform_dict_version 2.4
_audit_creation_date 2012-04-23T15:23:23-00:00
_audit_creation_method 'WinGX routine CIF_UPDATE'
_cell_angle_alpha 90
_cell_angle_beta 113.205(1)
_cell_angle_gamma 90
_cell_formula_units_Z 4
_cell_length_a 9.3928(2)
_cell_length_b 6.3440(1)
_cell_length_c 10.5679(2)
_cell_measurement_reflns_used 1454
_cell_measurement_temperature 293(2)
_cell_measurement_theta_max 27.485
_cell_measurement_theta_min 2.037
_cell_measurement_wavelength 0.71073
_cell_volume 578.776(19)
_computing_cell_refinement 'HKL Scalepack (Otwinowski & Minor 1997)'
_computing_data_collection 'Collect (Nonius BV, 1997-2000)'
_computing_data_reduction 'HKL Denzo and Scalepack (Otwinowski & Minor 1997)'
_computing_molecular_graphics 'Ortep-3 for Windows (Farrugia, 1997)'
_computing_publication_material 'WinGX publication routines (Farrugia, 1999)'
_computing_structure_refinement 'SHELXL-97 (Sheldrick, 2008)'
_computing_structure_solution 'SHELXS-86 (Sheldrick, 1990)'
_diffrn_ambient_temperature 293(2)
_diffrn_detector 'CCD plate'
_diffrn_detector_area_resol_mean 9
_diffrn_measured_fraction_theta_full 0.999
_diffrn_measured_fraction_theta_max 0.999
_diffrn_measurement_device '95mm CCD camera on \k-goniostat'
_diffrn_measurement_device_type 'Nonius KappaCCD'
_diffrn_measurement_method 'phi and omega scans'
_diffrn_orient_matrix_type 'by Nonius Collect from scalepack cell'
_diffrn_orient_matrix_UB_11 0.492386E-1
_diffrn_orient_matrix_UB_12 -0.104825
_diffrn_orient_matrix_UB_13 0.22475E-2
_diffrn_orient_matrix_UB_21 0.244609E-1
_diffrn_orient_matrix_UB_22 0.148133E-1
_diffrn_orient_matrix_UB_23 0.155014
_diffrn_orient_matrix_UB_31 -0.671398E-1
_diffrn_orient_matrix_UB_32 -0.759815E-1
_diffrn_orient_matrix_UB_33 0.178554E-1
_diffrn_radiation_monochromator graphite
_diffrn_radiation_probe x-ray
_diffrn_radiation_type MoK\a
_diffrn_radiation_wavelength 0.71073
_diffrn_reflns_av_R_equivalents 0.034
_diffrn_reflns_limit_h_max 12
_diffrn_reflns_limit_h_min -12
_diffrn_reflns_limit_k_max 8
_diffrn_reflns_limit_k_min -8
_diffrn_reflns_limit_l_max 13
_diffrn_reflns_limit_l_min -13
_diffrn_reflns_number 17297
_diffrn_reflns_theta_full 27.49
_diffrn_reflns_theta_max 27.49
_diffrn_reflns_theta_min 2.46
_diffrn_source 'Enraf Nonius FR590'
_exptl_absorpt_coefficient_mu 11.029
_exptl_absorpt_correction_T_max 0.414
_exptl_absorpt_correction_T_min 0.334
_exptl_absorpt_correction_type multi-scan
_exptl_absorpt_process_details 'HKL Scalepack (Otwinowski & Minor, 1997)'
_exptl_crystal_colour colourless
_exptl_crystal_density_diffrn 4.109
_exptl_crystal_density_method 'not measured'
_exptl_crystal_description 'rectangular block'
_exptl_crystal_F_000 640
_exptl_crystal_size_max 0.19
_exptl_crystal_size_mid 0.12
_exptl_crystal_size_min 0.08
_refine_diff_density_max 1.383
_refine_diff_density_min -0.602
_refine_diff_density_rms 0.116
_refine_ls_extinction_coef 0.00479(12)
_refine_ls_extinction_expression Fc^*^=kFc[1+0.001xFc^2^\l^3^/sin(2\q)]^-1/4^
_refine_ls_extinction_method SHELXL
_refine_ls_goodness_of_fit_ref 1.158
_refine_ls_hydrogen_treatment noref
_refine_ls_matrix_type full
_refine_ls_number_parameters 77
_refine_ls_number_reflns 1329
_refine_ls_number_restraints 0
_refine_ls_restrained_S_all 1.158
_refine_ls_R_factor_all 0.0202
_refine_ls_R_factor_gt 0.0148
_refine_ls_shift/su_max 0.005
_refine_ls_shift/su_mean 0.001
_refine_ls_structure_factor_coef Fsqd
_refine_ls_weighting_details 'w=1/[\s^2^(Fo^2^)+(0.0000P)^2^+0.9485P] where P=(Fo^2^+2Fc^2^)/3'
_refine_ls_weighting_scheme calc
_refine_ls_wR_factor_gt 0.0315
_refine_ls_wR_factor_ref 0.0329
_reflns_number_gt 1099
_reflns_number_total 1329
_reflns_threshold_expression >2\s(I)
_cod_data_source_file ic5016252_si_002.cif
_cod_data_source_block Woodward1097
_cod_original_cell_volume 578.775(19)
_cod_original_sg_symbol_H-M P21/n
_cod_database_code 4341553

loop_
_symmetry_equiv_pos_as_xyz
'x, y, z'
'-x+1/2, y+1/2, -z+1/2'
'-x, -y, -z'
'x-1/2, -y-1/2, z-1/2'

loop_
_atom_site_label
_atom_site_type_symbol
_atom_site_fract_x
_atom_site_fract_y
_atom_site_fract_z
_atom_site_U_iso_or_equiv
_atom_site_adp_type
_atom_site_occupancy
_atom_site_symmetry_multiplicity
_atom_site_calc_flag
_atom_site_refinement_flags
Ba1 Ba 0.03722(2) -0.00358(2) 0.219009(16) 0.01277(7) Uani 1 1 d .
Sn1 Sn 0.5 0 0.5 0.00828(8) Uani 1 2 d S
Sn2 Sn 0 0.5 0.5 0.00953(8) Uani 1 2 d S
O1 O -0.3060(3) -0.0201(3) 0.1860(2) 0.0189(5) Uani 1 1 d .
O2 O -0.1080(2) 0.2122(3) -0.0192(2) 0.0140(4) Uani 1 1 d .
O3 O 0.3618(2) -0.1473(3) 0.5816(2) 0.0151(4) Uani 1 1 d .
O4 O 0.0774(3) 0.2150(3) 0.4550(2) 0.0191(5) Uani 1 1 d .
O5 O 0.3499(2) -0.0975(3) 0.3083(2) 0.0142(4) Uani 1 1 d .
O6 O -0.1074(2) 0.3457(3) 0.6060(2) 0.0152(4) Uani 1 1 d .
H1 H -0.28 -0.1645 0.2039 0.023 Uiso 1 1 d .
H2 H -0.2038 0.2383 -0.0245 0.017 Uiso 1 1 d .
H3 H 0.34 -0.0667 0.6572 0.018 Uiso 1 1 d .
H4 H 0.1201 0.1312 0.5294 0.023 Uiso 1 1 d .
H5 H 0.36 -0.0228 0.2348 0.017 Uiso 1 1 d .
H6 H -0.2 0.2769 0.5387 0.018 Uiso 1 1 d .

loop_
_atom_site_aniso_label
_atom_site_aniso_U_11
_atom_site_aniso_U_22
_atom_site_aniso_U_33
_atom_site_aniso_U_23
_atom_site_aniso_U_13
_atom_site_aniso_U_12
Ba1 0.01728(12) 0.00989(11) 0.01071(11) 0.00009(7) 0.00507(8) 0.00011(7)
Sn1 0.00851(14) 0.00747(14) 0.00824(14) -0.00015(10) 0.00263(11) -0.00100(10)
Sn2 0.01013(15) 0.01115(15) 0.00813(14) 0.00039(10) 0.00449(11) -0.00015(11)
O1 0.0179(11) 0.0225(11) 0.0127(11) -0.0011(9) 0.0020(9) 0.0055(9)
O2 0.0127(11) 0.0120(10) 0.0166(11) 0.0001(8) 0.0051(9) -0.0014(8)
O3 0.0153(11) 0.0155(10) 0.0170(11) -0.0008(9) 0.0089(9) -0.0048(8)
O4 0.0258(13) 0.0147(11) 0.0174(11) 0.0004(9) 0.0092(10) 0.0051(9)
O5 0.0164(11) 0.0132(10) 0.0102(10) 0.0004(8) 0.0022(9) -0.0008(8)
O6 0.0160(11) 0.0174(10) 0.0130(10) 0.0009(8) 0.0066(9) -0.0052(9)

loop_
_atom_type_symbol
_atom_type_description
_atom_type_scat_dispersion_real
_atom_type_scat_dispersion_imag
_atom_type_scat_source
Ba Ba -0.3244 2.2819 'International Tables Vol C Tables 4.2.6.8 and 6.1.1.4'
Sn Sn -0.6537 1.4246 'International Tables Vol C Tables 4.2.6.8 and 6.1.1.4'
O O 0.0106 0.006 'International Tables Vol C Tables 4.2.6.8 and 6.1.1.4'
H H 0 0 'International Tables Vol C Tables 4.2.6.8 and 6.1.1.4'

loop_
_geom_angle_atom_site_label_1
_geom_angle_atom_site_label_2
_geom_angle_atom_site_label_3
_geom_angle
_geom_angle_site_symmetry_1
_geom_angle_site_symmetry_3
O2 Ba1 O4 115.24(6) . .
O2 Ba1 O6 156.78(6) . 3_556
O4 Ba1 O6 82.96(6) . 3_556
O2 Ba1 O5 120.13(6) . .
O4 Ba1 O5 92.94(6) . .
O6 Ba1 O5 70.22(6) 3_556 .
O2 Ba1 O2 73.71(6) . 3
O4 Ba1 O2 160.01(6) . 3
O6 Ba1 O2 93.97(6) 3_556 3
O5 Ba1 O2 67.57(6) . 3
O2 Ba1 O3 86.56(6) . 4
O4 Ba1 O3 135.42(6) . 4
O6 Ba1 O3 70.22(6) 3_556 4
O5 Ba1 O3 109.55(6) . 4
O2 Ba1 O3 59.93(6) 3 4
O2 Ba1 O5 61.33(6) . 2
O4 Ba1 O5 73.21(6) . 2
O6 Ba1 O5 141.35(6) 3_556 2
O5 Ba1 O5 80.90(4) . 2
O2 Ba1 O5 98.26(6) 3 2
O3 Ba1 O5 146.17(6) 4 2
O2 Ba1 O1 78.03(6) . .
O4 Ba1 O1 83.35(6) . .
O6 Ba1 O1 90.68(6) 3_556 .
O5 Ba1 O1 160.87(6) . .
O2 Ba1 O1 116.51(6) 3 .
O3 Ba1 O1 62.75(5) 4 .
O5 Ba1 O1 115.56(5) 2 .
O2 Ba1 Sn1 87.80(4) . 2_545
O4 Ba1 Sn1 155.27(4) . 2_545
O6 Ba1 Sn1 72.53(4) 3_556 2_545
O5 Ba1 Sn1 82.04(4) . 2_545
O2 Ba1 Sn1 31.36(4) 3 2_545
O3 Ba1 Sn1 31.15(4) 4 2_545
O5 Ba1 Sn1 129.10(4) 2 2_545
O1 Ba1 Sn1 93.48(4) . 2_545
O2 Ba1 Sn1 30.35(4) . 2
O4 Ba1 Sn1 94.23(4) . 2
O6 Ba1 Sn1 171.83(4) 3_556 2
O5 Ba1 Sn1 102.37(4) . 2
O2 Ba1 Sn1 86.06(4) 3 2
O3 Ba1 Sn1 116.47(4) 4 2
O5 Ba1 Sn1 31.01(4) 2 2
O1 Ba1 Sn1 96.63(4) . 2
Sn1 Ba1 Sn1 110.503(4) 2_545 2
O2 Ba1 Ba1 37.42(4) . 3
O4 Ba1 Ba1 149.08(4) . 3
O6 Ba1 Ba1 127.63(4) 3_556 3
O5 Ba1 Ba1 93.90(4) . 3
O2 Ba1 Ba1 36.29(4) 3 3
O3 Ba1 Ba1 69.25(4) 4 3
O5 Ba1 Ba1 78.17(4) 2 3
O1 Ba1 Ba1 98.90(4) . 3
Sn1 Ba1 Ba1 55.651(3) 2_545 3
Sn1 Ba1 Ba1 54.852(3) 2 3
O2 Ba1 H5 101.63 . .
O4 Ba1 H5 101.39 . .
O6 Ba1 H5 87.77 3_556 .
O5 Ba1 H5 18.53 . .
O2 Ba1 H5 58.68 3 .
O3 Ba1 H5 112.06 4 .
O5 Ba1 H5 68.28 2 .
O1 Ba1 H5 174.79 . .
Sn1 Ba1 H5 81.307 2_545 .
Sn1 Ba1 H5 85.262 2 .
Ba1 Ba1 H5 78.185 3 .
O3 Sn1 O3 180 . 3_656
O3 Sn1 O5 91.41(8) . 3_656
O3 Sn1 O5 88.59(8) 3_656 3_656
O3 Sn1 O5 88.59(8) . .
O3 Sn1 O5 91.41(8) 3_656 .
O5 Sn1 O5 180 3_656 .
O3 Sn1 O2 85.62(8) . 2_545
O3 Sn1 O2 94.38(8) 3_656 2_545
O5 Sn1 O2 92.85(8) 3_656 2_545
O5 Sn1 O2 87.15(8) . 2_545
O3 Sn1 O2 94.38(8) . 4_666
O3 Sn1 O2 85.62(8) 3_656 4_666
O5 Sn1 O2 87.15(8) 3_656 4_666
O5 Sn1 O2 92.85(8) . 4_666
O2 Sn1 O2 180 2_545 4_666
O3 Sn1 Ba1 134.93(6) . 2
O3 Sn1 Ba1 45.07(6) 3_656 2
O5 Sn1 Ba1 102.21(5) 3_656 2
O5 Sn1 Ba1 77.79(5) . 2
O2 Sn1 Ba1 135.26(5) 2_545 2
O2 Sn1 Ba1 44.75(5) 4_666 2
O3 Sn1 Ba1 45.07(6) . 4_656
O3 Sn1 Ba1 134.93(6) 3_656 4_656
O5 Sn1 Ba1 77.79(5) 3_656 4_656
O5 Sn1 Ba1 102.21(5) . 4_656
O2 Sn1 Ba1 44.74(5) 2_545 4_656
O2 Sn1 Ba1 135.26(5) 4_666 4_656
Ba1 Sn1 Ba1 180 2 4_656
O3 Sn1 Ba1 92.73(5) . 4_666
O3 Sn1 Ba1 87.27(5) 3_656 4_666
O5 Sn1 Ba1 45.45(5) 3_656 4_666
O5 Sn1 Ba1 134.55(5) . 4_666
O2 Sn1 Ba1 138.27(5) 2_545 4_666
O2 Sn1 Ba1 41.73(5) 4_666 4_666
Ba1 Sn1 Ba1 69.497(4) 2 4_666
Ba1 Sn1 Ba1 110.503(4) 4_656 4_666
O3 Sn1 Ba1 87.27(5) . 2_545
O3 Sn1 Ba1 92.73(5) 3_656 2_545
O5 Sn1 Ba1 134.55(5) 3_656 2_545
O5 Sn1 Ba1 45.45(5) . 2_545
O2 Sn1 Ba1 41.73(5) 2_545 2_545
O2 Sn1 Ba1 138.27(5) 4_666 2_545
Ba1 Sn1 Ba1 110.503(4) 2 2_545
Ba1 Sn1 Ba1 69.497(4) 4_656 2_545
Ba1 Sn1 Ba1 180 4_666 2_545
O6 Sn2 O6 180 3_566 .
O6 Sn2 O4 89.92(8) 3_566 .
O6 Sn2 O4 90.08(8) . .
O6 Sn2 O4 90.08(8) 3_566 3_566
O6 Sn2 O4 89.92(8) . 3_566
O4 Sn2 O4 180.00(12) . 3_566
O6 Sn2 O1 92.92(8) 3_566 4_666
O6 Sn2 O1 87.08(8) . 4_666
O4 Sn2 O1 90.82(8) . 4_666
O4 Sn2 O1 89.18(8) 3_566 4_666
O6 Sn2 O1 87.08(8) 3_566 2_455
O6 Sn2 O1 92.92(8) . 2_455
O4 Sn2 O1 89.18(8) . 2_455
O4 Sn2 O1 90.82(8) 3_566 2_455
O1 Sn2 O1 180 4_666 2_455
Sn2 O1 Ba1 125.78(9) 2_445 .
Sn2 O1 H1 107.85 2_445 .
Ba1 O1 H1 80.56 . .
Sn1 O2 Ba1 107.92(8) 2 .
Sn1 O2 Ba1 103.89(7) 2 3
Ba1 O2 Ba1 106.29(6) . 3
Sn1 O2 H2 106.64 2 .
Ba1 O2 H2 106.11 . .
Ba1 O2 H2 125.09 3 .
Sn1 O3 Ba1 103.78(8) . 4_656
Sn1 O3 H3 116.80 . .
Ba1 O3 H3 104.23 4_656 .
Sn2 O4 Ba1 135.54(9) . .
Sn2 O4 H4 112.94 . .
Ba1 O4 H4 110.42 . .
Sn1 O5 Ba1 119.60(8) . .
Sn1 O5 Ba1 103.54(7) . 2_545
Ba1 O5 Ba1 123.20(7) . 2_545
Sn1 O5 H5 114.01 . .
Ba1 O5 H5 92.79 . .
Ba1 O5 H5 102.04 2_545 .
Sn2 O6 Ba1 135.26(9) . 3_556
Sn2 O6 H6 107.80 . .
Ba1 O6 H6 92.60 3_556 .

loop_
_geom_bond_atom_site_label_1
_geom_bond_atom_site_label_2
_geom_bond_distance
_geom_bond_site_symmetry_2
Ba1 O2 2.7138(19) .
Ba1 O4 2.746(2) .
Ba1 O6 2.7576(19) 3_556
Ba1 O5 2.773(2) .
Ba1 O2 2.786(2) 3
Ba1 O3 2.800(2) 4
Ba1 O5 2.844(2) 2
Ba1 O1 3.104(2) .
Ba1 Sn1 3.84179(16) 2_545
Ba1 Sn1 3.87912(16) 2
Ba1 Ba1 4.4008(3) 3
Ba1 H5 2.973 .
Sn1 O3 2.0462(19) .
Sn1 O3 2.0462(19) 3_656
Sn1 O5 2.0554(19) 3_656
Sn1 O5 2.0554(19) .
Sn1 O2 2.0597(19) 2_545
Sn1 O2 2.0597(19) 4_666
Sn1 Ba1 3.84179(16) 2
Sn1 Ba1 3.84179(17) 4_656
Sn1 Ba1 3.87912(17) 4_666
Sn1 Ba1 3.87912(16) 2_545
Sn2 O6 2.0299(19) 3_566
Sn2 O6 2.0299(19) .
Sn2 O4 2.073(2) .
Sn2 O4 2.073(2) 3_566
Sn2 O1 2.093(2) 4_666
Sn2 O1 2.093(2) 2_455
O1 Sn2 2.093(2) 2_445
O1 H1 0.947 .
O2 Sn1 2.0597(19) 2
O2 Ba1 2.786(2) 3
O2 H2 0.894 .
O3 Ba1 2.800(2) 4_656
O3 H3 1.034 .
O4 H4 0.902 .
O5 Ba1 2.844(2) 2_545
O5 H5 0.946 .
O6 Ba1 2.7576(19) 3_556
O6 H6 0.983 .

loop_
_geom_hbond_atom_site_label_D
_geom_hbond_atom_site_label_H
_geom_hbond_atom_site_label_A
_geom_hbond_distance_DH
_geom_hbond_distance_HA
_geom_hbond_distance_DA
_geom_hbond_angle_DHA
_geom_hbond_site_symmetry_A
O1 H1 O3 0.947 2.494 3.085(3) 120.5 4
O1 H1 O1 0.947 2.521 3.446(2) 165.4 2_445
O2 H2 O4 0.894 2.002 2.895(3) 176.8 4_565
O3 H3 O1 1.034 1.889 2.906(3) 167.1 3_556
O4 H4 O3 0.902 2.755 3.375(3) 126.9 .
O5 H5 O6 0.946 1.881 2.821(3) 172.3 4_665
O6 H6 O3 0.983 1.755 2.737(3) 178.2 3_556

loop_
_geom_torsion_atom_site_label_1
_geom_torsion_atom_site_label_2
_geom_torsion_atom_site_label_3
_geom_torsion_atom_site_label_4
_geom_torsion
_geom_torsion_site_symmetry_1
_geom_torsion_site_symmetry_4
O2 Ba1 O1 Sn2 25.82(10) . 2_445
O4 Ba1 O1 Sn2 143.45(10) . 2_445
O6 Ba1 O1 Sn2 -133.72(10) 3_556 2_445
O5 Ba1 O1 Sn2 -136.84(15) . 2_445
O2 Ba1 O1 Sn2 -38.95(11) 3 2_445
O3 Ba1 O1 Sn2 -66.48(10) 4 2_445
O5 Ba1 O1 Sn2 75.66(11) 2 2_445
Sn1 Ba1 O1 Sn2 -61.18(9) 2_545 2_445
Sn1 Ba1 O1 Sn2 49.94(10) 2 2_445
Ba1 Ba1 O1 Sn2 -5.42(10) 3 2_445
O4 Ba1 O2 Sn1 49.90(10) . 2
O6 Ba1 O2 Sn1 -171.05(11) 3_556 2
O5 Ba1 O2 Sn1 -59.93(10) . 2
O2 Ba1 O2 Sn1 -110.94(10) 3 2
O3 Ba1 O2 Sn1 -170.58(8) 4 2
O5 Ba1 O2 Sn1 -1.66(7) 2 2
O1 Ba1 O2 Sn1 126.55(8) . 2
Sn1 Ba1 O2 Sn1 -139.42(7) 2_545 2
Ba1 Ba1 O2 Sn1 -110.94(10) 3 2
O4 Ba1 O2 Ba1 160.85(6) . 3
O6 Ba1 O2 Ba1 -60.11(17) 3_556 3
O5 Ba1 O2 Ba1 51.01(8) . 3
O2 Ba1 O2 Ba1 0 3 3
O3 Ba1 O2 Ba1 -59.64(7) 4 3
O5 Ba1 O2 Ba1 109.29(8) 2 3
O1 Ba1 O2 Ba1 -122.50(7) . 3
Sn1 Ba1 O2 Ba1 -28.47(5) 2_545 3
Sn1 Ba1 O2 Ba1 110.94(10) 2 3
O3 Sn1 O3 Ba1 6E1(10) 3_656 4_656
O5 Sn1 O3 Ba1 -71.14(8) 3_656 4_656
O5 Sn1 O3 Ba1 108.86(8) . 4_656
O2 Sn1 O3 Ba1 21.62(7) 2_545 4_656
O2 Sn1 O3 Ba1 -158.38(7) 4_666 4_656
Ba1 Sn1 O3 Ba1 180 2 4_656
Ba1 Sn1 O3 Ba1 -116.60(5) 4_666 4_656
Ba1 Sn1 O3 Ba1 63.40(5) 2_545 4_656
O6 Sn2 O4 Ba1 -61.33(14) 3_566 .
O6 Sn2 O4 Ba1 118.67(14) . .
O4 Sn2 O4 Ba1 130.8(11) 3_566 .
O1 Sn2 O4 Ba1 -154.25(14) 4_666 .
O1 Sn2 O4 Ba1 25.75(14) 2_455 .
O2 Ba1 O4 Sn2 9.37(16) . .
O6 Ba1 O4 Sn2 -155.54(14) 3_556 .
O5 Ba1 O4 Sn2 134.82(14) . .
O2 Ba1 O4 Sn2 122.25(16) 3 .
O3 Ba1 O4 Sn2 -103.21(14) 4 .
O5 Ba1 O4 Sn2 55.24(13) 2 .
O1 Ba1 O4 Sn2 -64.03(13) . .
Sn1 Ba1 O4 Sn2 -147.87(7) 2_545 .
Sn1 Ba1 O4 Sn2 32.17(13) 2 .
Ba1 Ba1 O4 Sn2 32.2(2) 3 .
O3 Sn1 O5 Ba1 54.12(9) . .
O3 Sn1 O5 Ba1 -125.88(9) 3_656 .
O5 Sn1 O5 Ba1 4E1(4) 3_656 .
O2 Sn1 O5 Ba1 139.80(10) 2_545 .
O2 Sn1 O5 Ba1 -40.20(10) 4_666 .
Ba1 Sn1 O5 Ba1 -82.61(8) 2 .
Ba1 Sn1 O5 Ba1 97.39(8) 4_656 .
Ba1 Sn1 O5 Ba1 -38.32(12) 4_666 .
Ba1 Sn1 O5 Ba1 141.68(12) 2_545 .
O3 Sn1 O5 Ba1 -87.56(8) . 2_545
O3 Sn1 O5 Ba1 92.44(8) 3_656 2_545
O5 Sn1 O5 Ba1 -10E1(4) 3_656 2_545
O2 Sn1 O5 Ba1 -1.88(7) 2_545 2_545
O2 Sn1 O5 Ba1 178.12(7) 4_666 2_545
Ba1 Sn1 O5 Ba1 135.71(6) 2 2_545
Ba1 Sn1 O5 Ba1 -44.29(6) 4_656 2_545
Ba1 Sn1 O5 Ba1 180 4_666 2_545
O2 Ba1 O5 Sn1 123.36(9) . .
O4 Ba1 O5 Sn1 1.78(10) . .
O6 Ba1 O5 Sn1 -79.65(9) 3_556 .
O2 Ba1 O5 Sn1 177.17(11) 3 .
O3 Ba1 O5 Sn1 -139.03(9) 4 .
O5 Ba1 O5 Sn1 74.26(7) 2 .
O1 Ba1 O5 Sn1 -76.3(2) . .
Sn1 Ba1 O5 Sn1 -153.88(9) 2_545 .
Sn1 Ba1 O5 Sn1 96.77(8) 2 .
Ba1 Ba1 O5 Sn1 151.61(8) 3 .
O2 Ba1 O5 Ba1 -102.73(9) . 2_545
O4 Ba1 O5 Ba1 135.70(8) . 2_545
O6 Ba1 O5 Ba1 54.27(8) 3_556 2_545
O2 Ba1 O5 Ba1 -48.91(8) 3 2_545
O3 Ba1 O5 Ba1 -5.11(10) 4 2_545
O5 Ba1 O5 Ba1 -151.82(12) 2 2_545
O1 Ba1 O5 Ba1 57.6(2) . 2_545
Sn1 Ba1 O5 Ba1 -19.96(7) 2_545 2_545
Sn1 Ba1 O5 Ba1 -129.32(7) 2 2_545
Ba1 Ba1 O5 Ba1 -74.47(7) 3 2_545
O6 Sn2 O6 Ba1 8E1(10) 3_566 3_556
O4 Sn2 O6 Ba1 39.09(13) . 3_556
O4 Sn2 O6 Ba1 -140.91(13) 3_566 3_556
O1 Sn2 O6 Ba1 -51.73(13) 4_666 3_556
O1 Sn2 O6 Ba1 128.27(13) 2_455 3_556
